data_7018059
loop_
_publ_author_name
'Xie, Xiaochen'
'Haddow, Mairi F.'
'Mansell, Stephen M.'
'Norman, Nicholas C.'
'Russell, Christopher A.'

_publ_section_title
;
 Diborane(4) compounds with bidentate diamino groups.
;
_journal_issue 7
_journal_name_full 'Dalton transactions (Cambridge, England : 2003)'
_journal_page_first 2140
_journal_page_last 2147
_journal_paper_doi 10.1039/c2dt11936f
_journal_volume 41
_journal_year 2012
_chemical_formula_moiety 'C12 H12 B2 N4, 2(C4 H9 N O)'
_chemical_formula_sum 'C20 H30 B2 N6 O2'
_chemical_formula_weight 408.12
_chemical_name_systematic
;
?
;
_space_group_IT_number 15
_symmetry_cell_setting monoclinic
_symmetry_space_group_name_Hall '-C 2yc'
_symmetry_space_group_name_H-M 'C 1 2/c 1'
_atom_sites_solution_hydrogens geom
_atom_sites_solution_primary direct
_atom_sites_solution_secondary difmap
_audit_creation_method SHELXL-97
_cell_angle_alpha 90.00
_cell_angle_beta 115.224(5)
_cell_angle_gamma 90.00
_cell_formula_units_Z 4
_cell_length_a 22.708(3)
_cell_length_b 8.5531(14)
_cell_length_c 12.4561(19)
_cell_measurement_reflns_used 1899
_cell_measurement_temperature 100(2)
_cell_measurement_theta_max 26.9965
_cell_measurement_theta_min 2.5785
_cell_volume 2188.6(6)
_computing_cell_refinement 'APEX-II and SAINT (Bruker, 2001)'
_computing_data_collection 'APEX-II (Bruker, 2004)'
_computing_data_reduction 'SAINT v7.51A (BRUKER)'
_computing_molecular_graphics SHELXTL
_computing_publication_material SHELXTL
_computing_structure_refinement 'SHELXL-97 (Sheldrick, 1997)'
_computing_structure_solution 'SHELXS-97 (Sheldrick, 1990)'
_diffrn_ambient_temperature 100(2)
_diffrn_measured_fraction_theta_full 0.987
_diffrn_measured_fraction_theta_max 0.987
_diffrn_measurement_device_type 'CCD area detector'
_diffrn_measurement_method 'omega and phi scans'
_diffrn_radiation_monochromator graphite
_diffrn_radiation_source 'fine-focus sealed tube'
_diffrn_radiation_type MoK\a
_diffrn_radiation_wavelength 0.71073
_diffrn_reflns_av_R_equivalents 0.0403
_diffrn_reflns_av_sigmaI/netI 0.0407
_diffrn_reflns_limit_h_max 25
_diffrn_reflns_limit_h_min -20
_diffrn_reflns_limit_k_max 8
_diffrn_reflns_limit_k_min -9
_diffrn_reflns_limit_l_max 13
_diffrn_reflns_limit_l_min -13
_diffrn_reflns_number 5649
_diffrn_reflns_theta_full 23.26
_diffrn_reflns_theta_max 23.26
_diffrn_reflns_theta_min 1.98
_diffrn_standards_number 0
_exptl_absorpt_coefficient_mu 0.081
_exptl_absorpt_correction_T_max 0.999104
_exptl_absorpt_correction_T_min 0.719044
_exptl_absorpt_correction_type multi-scan
_exptl_absorpt_process_details 'SADABS-2008/1 - Bruker AXS'
_exptl_crystal_colour Colourless
_exptl_crystal_density_diffrn 1.239
_exptl_crystal_density_method 'not measured'
_exptl_crystal_description Block
_exptl_crystal_F_000 872
_exptl_crystal_size_max 0.50
_exptl_crystal_size_mid 0.18
_exptl_crystal_size_min 0.04
_refine_diff_density_max 0.793
_refine_diff_density_min -0.392
_refine_diff_density_rms 0.064
_refine_ls_extinction_method none
_refine_ls_goodness_of_fit_ref 1.051
_refine_ls_hydrogen_treatment mixed
_refine_ls_matrix_type full
_refine_ls_number_parameters 145
_refine_ls_number_reflns 1559
_refine_ls_number_restraints 0
_refine_ls_restrained_S_all 1.051
_refine_ls_R_factor_all 0.1018
_refine_ls_R_factor_gt 0.0723
_refine_ls_shift/su_max 0.000
_refine_ls_shift/su_mean 0.000
_refine_ls_structure_factor_coef Fsqd
_refine_ls_weighting_details 'calc w=1/[\s^2^(Fo^2^)+(0.0980P)^2^+7.4484P] where P=(Fo^2^+2Fc^2^)/3'
_refine_ls_weighting_scheme calc
_refine_ls_wR_factor_gt 0.1887
_refine_ls_wR_factor_ref 0.2120
_reflns_number_gt 1115
_reflns_number_total 1559
_reflns_threshold_expression >2sigma(I)
_cod_data_source_file c2dt11936f.txt
_cod_data_source_block 2bdma
_cod_depositor_comments
;
The following automatic conversions were performed:

'_symmetry_cell_setting' value 'Monoclinic' changed to 'monoclinic'
according to /home/saulius/struct/CIF-dictionaries/cif_core.dic
dictionary named 'cif_core.dic' version 2.4.1 from 2010-06-29.

Automatic conversion script
Id: cif_fix_values 1715 2011-07-08 13:25:40Z adriana 
;
_cod_original_sg_symbol_H-M C2/c
_cod_database_code 7018059

loop_
_symmetry_equiv_pos_as_xyz
'x, y, z'
'-x, y, -z+1/2'
'x+1/2, y+1/2, z'
'-x+1/2, y+1/2, -z+1/2'
'-x, -y, -z'
'x, -y, z-1/2'
'-x+1/2, -y+1/2, -z'
'x+1/2, -y+1/2, z-1/2'

loop_
_atom_site_label
_atom_site_type_symbol
_atom_site_fract_x
_atom_site_fract_y
_atom_site_fract_z
_atom_site_U_iso_or_equiv
_atom_site_adp_type
_atom_site_occupancy
_atom_site_symmetry_multiplicity
_atom_site_calc_flag
_atom_site_refinement_flags
_atom_site_disorder_assembly
_atom_site_disorder_group
O1 O 0.41027(12) 0.3682(3) 0.6862(2) 0.0293(7) Uani 1 1 d . A 1
B1 B 0.5014(2) -0.0670(5) 1.0485(3) 0.0268(10) Uani 1 1 d . . .
N1 N 0.44150(15) -0.1197(4) 1.0432(2) 0.0281(8) Uani 1 1 d . . .
H1 H 0.4354(19) -0.186(5) 1.085(3) 0.042 Uiso 1 1 d . . .
N2 N 0.43544(14) 0.1169(4) 0.8717(2) 0.0280(8) Uani 1 1 d . . .
H2 H 0.4280(19) 0.185(5) 0.818(4) 0.042 Uiso 1 1 d . . .
C1 C 0.38182(17) -0.0590(4) 0.9599(3) 0.0256(9) Uani 1 1 d . . .
C2 C 0.37890(17) 0.0561(4) 0.8761(3) 0.0268(9) Uani 1 1 d . . .
C3 C 0.31822(19) 0.1110(5) 0.7971(3) 0.0351(10) Uani 1 1 d . . .
H3 H 0.3159 0.1866 0.7396 0.042 Uiso 1 1 calc R . .
C4 C 0.2610(2) 0.0592(5) 0.7995(3) 0.0398(11) Uani 1 1 d . . .
H4 H 0.2202 0.0994 0.7449 0.048 Uiso 1 1 calc R . .
C5 C 0.26412(19) -0.0519(5) 0.8824(3) 0.0365(10) Uani 1 1 d . . .
H5 H 0.2254 -0.0881 0.8856 0.044 Uiso 1 1 calc R . .
C6 C 0.32356(18) -0.1095(4) 0.9601(3) 0.0329(10) Uani 1 1 d . . .
H6 H 0.3250 -0.1867 1.0160 0.039 Uiso 1 1 calc R . .
N3 N 0.3867(2) 0.6217(5) 0.6452(4) 0.0628(12) Uani 1 1 d . A .
C7 C 0.4135(2) 0.5082(7) 0.7173(4) 0.0551(13) Uani 1 1 d . . .
C8 C 0.3524(2) 0.5782(6) 0.5143(3) 0.0586(14) Uani 1 1 d . . .
H8A H 0.3555 0.4650 0.5055 0.088 Uiso 1 1 calc R A .
H8B H 0.3731 0.6329 0.4703 0.088 Uiso 1 1 calc R . .
H8C H 0.3065 0.6086 0.4829 0.088 Uiso 1 1 calc R . .
C9 C 0.3884(3) 0.7881(5) 0.6772(5) 0.0743(18) Uani 1 1 d . . .
H9A H 0.3912 0.7969 0.7577 0.111 Uiso 1 1 calc R A .
H9B H 0.3487 0.8399 0.6211 0.111 Uiso 1 1 calc R . .
H9C H 0.4264 0.8382 0.6741 0.111 Uiso 1 1 calc R . .
C10 C 0.4510(2) 0.5585(6) 0.8479(3) 0.0533(13) Uani 1 1 d . A .
H10A H 0.4724 0.4672 0.8963 0.080 Uiso 1 1 calc R . .
H10B H 0.4206 0.6035 0.8763 0.080 Uiso 1 1 calc R . .
H10C H 0.4838 0.6367 0.8540 0.080 Uiso 1 1 calc R . .

loop_
_atom_site_aniso_label
_atom_site_aniso_U_11
_atom_site_aniso_U_22
_atom_site_aniso_U_33
_atom_site_aniso_U_23
_atom_site_aniso_U_13
_atom_site_aniso_U_12
O1 0.0428(17) 0.0206(15) 0.0264(13) -0.0026(11) 0.0166(12) 0.0042(11)
B1 0.035(3) 0.029(2) 0.0198(19) 0.0010(18) 0.0146(19) 0.0028(19)
N1 0.037(2) 0.0296(18) 0.0219(16) 0.0061(13) 0.0167(15) 0.0000(15)
N2 0.036(2) 0.0298(18) 0.0196(16) 0.0088(13) 0.0133(15) 0.0039(15)
C1 0.032(2) 0.028(2) 0.0176(18) -0.0040(15) 0.0112(17) -0.0010(16)
C2 0.032(2) 0.031(2) 0.0185(18) -0.0016(15) 0.0119(17) 0.0016(16)
C3 0.041(3) 0.039(2) 0.0233(19) 0.0029(17) 0.0119(18) 0.0050(19)
C4 0.032(2) 0.052(3) 0.028(2) -0.0068(19) 0.0054(18) 0.002(2)
C5 0.034(2) 0.044(3) 0.032(2) -0.0077(19) 0.0147(19) -0.0054(19)
C6 0.040(2) 0.032(2) 0.029(2) -0.0028(17) 0.0179(19) -0.0047(18)
N3 0.076(3) 0.055(3) 0.078(3) 0.019(2) 0.052(3) 0.011(2)
C7 0.040(3) 0.082(4) 0.055(3) 0.015(3) 0.030(2) 0.007(3)
C8 0.066(3) 0.089(4) 0.023(2) 0.020(2) 0.020(2) 0.003(3)
C9 0.141(5) 0.021(3) 0.092(4) 0.009(2) 0.079(4) 0.016(3)
C10 0.064(3) 0.077(3) 0.022(2) -0.018(2) 0.022(2) -0.011(3)

loop_
_atom_type_symbol
_atom_type_description
_atom_type_scat_dispersion_real
_atom_type_scat_dispersion_imag
_atom_type_scat_source
C C 0.0033 0.0016 'International Tables Vol C Tables 4.2.6.8 and 6.1.1.4'
H H 0.0000 0.0000 'International Tables Vol C Tables 4.2.6.8 and 6.1.1.4'
B B 0.0013 0.0007 'International Tables Vol C Tables 4.2.6.8 and 6.1.1.4'
N N 0.0061 0.0033 'International Tables Vol C Tables 4.2.6.8 and 6.1.1.4'
O O 0.0106 0.0060 'International Tables Vol C Tables 4.2.6.8 and 6.1.1.4'

loop_
_geom_angle_atom_site_label_1
_geom_angle_atom_site_label_2
_geom_angle_atom_site_label_3
_geom_angle
_geom_angle_site_symmetry_1
_geom_angle_site_symmetry_3
N1 B1 N2 127.3(3) . 5_657
N1 B1 B1 117.1(4) . 5_657
N2 B1 B1 115.7(4) 5_657 5_657
B1 N1 C1 121.6(3) . .
B1 N1 H1 128(3) . .
C1 N1 H1 111(3) . .
C2 N2 B1 122.0(3) . 5_657
C2 N2 H2 114(3) . .
B1 N2 H2 124(3) 5_657 .
C6 C1 N1 120.0(3) . .
C6 C1 C2 118.1(3) . .
N1 C1 C2 121.8(3) . .
C3 C2 N2 119.6(3) . .
C3 C2 C1 118.5(3) . .
N2 C2 C1 121.9(3) . .
C4 C3 C2 122.2(4) . .
C4 C3 H3 118.9 . .
C2 C3 H3 118.9 . .
C5 C4 C3 119.0(4) . .
C5 C4 H4 120.5 . .
C3 C4 H4 120.5 . .
C6 C5 C4 119.7(4) . .
C6 C5 H5 120.2 . .
C4 C5 H5 120.2 . .
C5 C6 C1 122.4(4) . .
C5 C6 H6 118.8 . .
C1 C6 H6 118.8 . .
C7 N3 C9 126.2(5) . .
C7 N3 C8 115.9(4) . .
C9 N3 C8 117.9(4) . .
O1 C7 N3 123.9(5) . .
O1 C7 C10 121.8(4) . .
N3 C7 C10 114.3(5) . .
N3 C8 H8A 109.5 . .
N3 C8 H8B 109.5 . .
H8A C8 H8B 109.5 . .
N3 C8 H8C 109.5 . .
H8A C8 H8C 109.5 . .
H8B C8 H8C 109.5 . .
N3 C9 H9A 109.5 . .
N3 C9 H9B 109.5 . .
H9A C9 H9B 109.5 . .
N3 C9 H9C 109.5 . .
H9A C9 H9C 109.5 . .
H9B C9 H9C 109.5 . .
C7 C10 H10A 109.5 . .
C7 C10 H10B 109.5 . .
H10A C10 H10B 109.5 . .
C7 C10 H10C 109.5 . .
H10A C10 H10C 109.5 . .
H10B C10 H10C 109.5 . .

loop_
_geom_bond_atom_site_label_1
_geom_bond_atom_site_label_2
_geom_bond_distance
_geom_bond_site_symmetry_2
O1 C7 1.252(6) .
B1 N1 1.407(5) .
B1 N2 1.419(5) 5_657
B1 B1 1.648(8) 5_657
N1 C1 1.409(5) .
N1 H1 0.82(4) .
N2 C2 1.408(5) .
N2 B1 1.419(5) 5_657
N2 H2 0.85(4) .
C1 C6 1.393(5) .
C1 C2 1.416(5) .
C2 C3 1.390(5) .
C3 C4 1.386(5) .
C3 H3 0.9500 .
C4 C5 1.382(6) .
C4 H4 0.9500 .
C5 C6 1.374(5) .
C5 H5 0.9500 .
C6 H6 0.9500 .
N3 C7 1.286(6) .
N3 C9 1.474(6) .
N3 C8 1.524(6) .
C7 C10 1.540(6) .
C8 H8A 0.9800 .
C8 H8B 0.9800 .
C8 H8C 0.9800 .
C9 H9A 0.9800 .
C9 H9B 0.9800 .
C9 H9C 0.9800 .
C10 H10A 0.9800 .
C10 H10B 0.9800 .
C10 H10C 0.9800 .

loop_
_geom_torsion_atom_site_label_1
_geom_torsion_atom_site_label_2
_geom_torsion_atom_site_label_3
_geom_torsion_atom_site_label_4
_geom_torsion
_geom_torsion_site_symmetry_1
N2 B1 N1 C1 179.4(3) 5_657
B1 B1 N1 C1 -1.0(6) 5_657
B1 N1 C1 C6 -177.5(3) .
B1 N1 C1 C2 1.1(5) .
B1 N2 C2 C3 178.9(3) 5_657
B1 N2 C2 C1 -0.4(5) 5_657
C6 C1 C2 C3 -1.0(5) .
N1 C1 C2 C3 -179.7(3) .
C6 C1 C2 N2 178.3(3) .
N1 C1 C2 N2 -0.3(5) .
N2 C2 C3 C4 -178.0(3) .
C1 C2 C3 C4 1.3(5) .
C2 C3 C4 C5 -0.6(6) .
C3 C4 C5 C6 -0.4(6) .
C4 C5 C6 C1 0.7(6) .
N1 C1 C6 C5 178.7(3) .
C2 C1 C6 C5 0.0(5) .
C9 N3 C7 O1 179.4(4) .
C8 N3 C7 O1 -3.2(6) .
C9 N3 C7 C10 -0.9(6) .
C8 N3 C7 C10 176.6(4) .
